data_4022711
loop_
_publ_author_name
'Fran\,cois Couty'
'Olivier David'
'B\'en\'edicte Larmanjat'
'J\'er\^ome Marrot'

_publ_contact_author
;
      Dr O. David 
      Institut Lavoisier de Versailles, UMR 8180
      Universit\'e de Versailles 
      45 Avenue des Etats Unis
      78035 Versailles cedex
      France
;
_publ_contact_author_email odavid@chimie.uvsq.fr
_publ_contact_author_fax '(33) 01 39 25 44 52'
_publ_contact_author_phone '(33) 01 39 25 44 55'
_publ_section_title
;
 Strained Azetidinium Ylides: New Reagents for Cyclopropanation
;
_journal_name_full 'Journal of Organic Chemistry'
_journal_page_first 1058
_journal_page_last 1061
_journal_paper_doi 10.1021/jo062221e
_journal_volume 72
_journal_year 2007
_chemical_formula_sum 'C19 H24 N2 O'
_chemical_formula_weight 296.40
_chemical_name_systematic
; 
 ? 
;
_space_group_IT_number 19
_symmetry_cell_setting orthorhombic
_symmetry_space_group_name_Hall 'P 2ac 2ab'
_symmetry_space_group_name_H-M 'P 21 21 21'
_atom_sites_solution_hydrogens geom
_atom_sites_solution_primary direct
_atom_sites_solution_secondary difmap
_audit_creation_method SHELXL-97
_cell_angle_alpha 90.00
_cell_angle_beta 90.00
_cell_angle_gamma 90.00
_cell_formula_units_Z 4
_cell_length_a 10.0940(5)
_cell_length_b 12.5122(4)
_cell_length_c 13.8767(7)
_cell_measurement_reflns_used 5649
_cell_measurement_temperature 293(2)
_cell_measurement_theta_max 23.20
_cell_measurement_theta_min 2.19
_cell_volume 1752.60(14)
_computing_cell_refinement 'Bruker APEX2'
_computing_data_collection 'Bruker APEX2'
_computing_data_reduction 'Bruker SAINT'
_computing_molecular_graphics 'Bruker SHELXTL'
_computing_publication_material 'Bruker SHELXTL'
_computing_structure_refinement 'SHELXL-97 (Sheldrick, 1997)'
_computing_structure_solution 'SHELXS-97 (Sheldrick, 1990)'
_diffrn_ambient_temperature 293(2)
_diffrn_detector_area_resol_mean 512x512
_diffrn_measured_fraction_theta_full 0.995
_diffrn_measured_fraction_theta_max 0.995
_diffrn_measurement_device_type 'CCD area detector'
_diffrn_measurement_method 'phi and omega scans'
_diffrn_radiation_monochromator graphite
_diffrn_radiation_source 'fine-focus sealed tube'
_diffrn_radiation_type MoK\a
_diffrn_radiation_wavelength 0.71073
_diffrn_reflns_av_R_equivalents 0.0472
_diffrn_reflns_av_sigmaI/netI 0.0314
_diffrn_reflns_limit_h_max 14
_diffrn_reflns_limit_h_min -14
_diffrn_reflns_limit_k_max 17
_diffrn_reflns_limit_k_min -16
_diffrn_reflns_limit_l_max 19
_diffrn_reflns_limit_l_min -18
_diffrn_reflns_number 26653
_diffrn_reflns_theta_full 30.05
_diffrn_reflns_theta_max 30.05
_diffrn_reflns_theta_min 2.19
_exptl_absorpt_coefficient_mu 0.070
_exptl_absorpt_correction_T_max 0.9862
_exptl_absorpt_correction_T_min 0.9727
_exptl_absorpt_correction_type multi-scan
_exptl_absorpt_process_details 'SADABS (Sheldrick, V2.10)'
_exptl_crystal_colour colorless
_exptl_crystal_density_diffrn 1.123
_exptl_crystal_density_method 'not measured'
_exptl_crystal_description parallelepiped
_exptl_crystal_F_000 640
_exptl_crystal_size_max 0.40
_exptl_crystal_size_mid 0.30
_exptl_crystal_size_min 0.20
_refine_diff_density_max 0.157
_refine_diff_density_min -0.123
_refine_diff_density_rms 0.029
_refine_ls_abs_structure_details 'Flack H D (1983), Acta Cryst. A39, 876-881'
_refine_ls_abs_structure_Flack 0(10)
_refine_ls_extinction_method none
_refine_ls_goodness_of_fit_ref 1.007
_refine_ls_hydrogen_treatment constr
_refine_ls_matrix_type full
_refine_ls_number_parameters 202
_refine_ls_number_reflns 2889
_refine_ls_number_restraints 0
_refine_ls_restrained_S_all 1.007
_refine_ls_R_factor_all 0.0918
_refine_ls_R_factor_gt 0.0500
_refine_ls_shift/su_max 0.000
_refine_ls_shift/su_mean 0.000
_refine_ls_structure_factor_coef Fsqd
_refine_ls_weighting_details 'calc w=1/[\s^2^(Fo^2^)+(0.0727P)^2^+0.2259P] where P=(Fo^2^+2Fc^2^)/3'
_refine_ls_weighting_scheme calc
_refine_ls_wR_factor_gt 0.1271
_refine_ls_wR_factor_ref 0.1531
_reflns_number_gt 1861
_reflns_number_total 2889
_reflns_threshold_expression >2sigma(I)
_cod_data_source_file jo062221esi20061106_071339_2.cif
_cod_data_source_block 31
_cod_depositor_comments
;
The following automatic conversions were performed:
'_symmetry_cell_setting' value 'Orthorhombic' changed to 'orthorhombic'
according to '/home/saulius/struct/CIF-dictionaries/cif_core.dic'
dictionary named 'cif_core.dic' version 2.4.1 from 2010-06-29.

Automatic conversion script
Id: cif_fix_enum 1527 2010-12-29 10:47:43Z saulius 
;
_cod_database_code 4022711

loop_
_symmetry_equiv_pos_as_xyz
'x, y, z'
'-x+1/2, -y, z+1/2'
'-x, y+1/2, -z+1/2'
'x+1/2, -y+1/2, -z'

loop_
_atom_site_label
_atom_site_type_symbol
_atom_site_fract_x
_atom_site_fract_y
_atom_site_fract_z
_atom_site_U_iso_or_equiv
_atom_site_adp_type
_atom_site_occupancy
_atom_site_symmetry_multiplicity
_atom_site_calc_flag
_atom_site_refinement_flags
C1 C 0.6223(3) 0.1564(2) 0.2441(3) 0.0791(9) Uani 1 1 d .
H1 H 0.6430 0.0863 0.2276 0.095 Uiso 1 1 calc R
C2 C 0.4906(3) 0.1902(3) 0.2429(4) 0.1016(12) Uani 1 1 d .
H2 H 0.4247 0.1418 0.2258 0.122 Uiso 1 1 calc R
C3 C 0.4570(4) 0.2902(4) 0.2655(3) 0.0965(12) Uani 1 1 d .
H3 H 0.3687 0.3115 0.2643 0.116 Uiso 1 1 calc R
C4 C 0.5531(4) 0.3601(3) 0.2904(3) 0.0948(12) Uani 1 1 d .
H4 H 0.5303 0.4297 0.3069 0.114 Uiso 1 1 calc R
C5 C 0.6867(3) 0.3293(2) 0.2915(2) 0.0787(9) Uani 1 1 d .
H5 H 0.7519 0.3789 0.3071 0.094 Uiso 1 1 calc R
C6 C 0.7215(2) 0.22587(19) 0.26961(19) 0.0531(6) Uani 1 1 d .
C7 C 0.8657(2) 0.19009(17) 0.27442(19) 0.0499(5) Uani 1 1 d .
H7 H 0.9200 0.2548 0.2790 0.060 Uiso 1 1 calc R
C8 C 0.91036(19) 0.13010(15) 0.18435(18) 0.0438(5) Uani 1 1 d .
C9 C 1.0311(2) 0.1663(2) 0.1290(2) 0.0566(6) Uani 1 1 d .
H9 H 1.0764 0.2289 0.1557 0.068 Uiso 1 1 calc R
C10 C 0.8957(2) 0.18790(18) 0.08796(19) 0.0514(6) Uani 1 1 d .
H10 H 0.8667 0.2624 0.0932 0.062 Uiso 1 1 calc R
C11 C 0.8522(3) 0.1328(2) -0.0012(2) 0.0661(7) Uani 1 1 d .
C12 C 0.9386(4) 0.0468(3) -0.0394(3) 0.0886(10) Uani 1 1 d .
H12A H 0.9195 0.0363 -0.1073 0.106 Uiso 1 1 calc R
H12B H 0.9189 -0.0194 -0.0060 0.106 Uiso 1 1 calc R
C13 C 1.0823(3) 0.0723(4) -0.0276(3) 0.1003(12) Uani 1 1 d .
H13A H 1.1027 0.1370 -0.0631 0.120 Uiso 1 1 calc R
H13B H 1.1347 0.0147 -0.0547 0.120 Uiso 1 1 calc R
C14 C 1.1201(3) 0.0876(3) 0.0776(3) 0.0842(10) Uani 1 1 d .
H14A H 1.1157 0.0192 0.1103 0.101 Uiso 1 1 calc R
H14B H 1.2109 0.1127 0.0811 0.101 Uiso 1 1 calc R
C15 C 0.8916(3) 0.1238(2) 0.3666(2) 0.0588(6) Uani 1 1 d .
H15 H 0.8290 0.0639 0.3654 0.071 Uiso 1 1 calc R
N16 N 1.0255(2) 0.07718(16) 0.36098(19) 0.0614(6) Uani 1 1 d .
C17 C 1.1339(4) 0.1501(3) 0.3796(4) 0.1118(16) Uani 1 1 d .
H17A H 1.2164 0.1155 0.3649 0.168 Uiso 1 1 calc R
H17B H 1.1331 0.1705 0.4463 0.168 Uiso 1 1 calc R
H17C H 1.1242 0.2125 0.3401 0.168 Uiso 1 1 calc R
C18 C 1.0394(3) -0.0184(2) 0.4199(3) 0.0884(11) Uani 1 1 d .
H18A H 1.0384 0.0011 0.4868 0.133 Uiso 1 1 calc R
H18B H 1.1217 -0.0531 0.4049 0.133 Uiso 1 1 calc R
H18C H 0.9672 -0.0663 0.4068 0.133 Uiso 1 1 calc R
C19 C 0.8637(5) 0.1864(4) 0.4583(3) 0.1172(16) Uani 1 1 d .
H19A H 0.9136 0.2517 0.4577 0.176 Uiso 1 1 calc R
H19B H 0.8892 0.1444 0.5132 0.176 Uiso 1 1 calc R
H19C H 0.7709 0.2024 0.4620 0.176 Uiso 1 1 calc R
C20 C 0.8846(2) 0.01619(17) 0.1863(2) 0.0544(6) Uani 1 1 d .
N21 N 0.8642(3) -0.07299(17) 0.1880(2) 0.0831(8) Uani 1 1 d .
O22 O 0.7525(2) 0.1607(3) -0.04203(18) 0.1045(8) Uani 1 1 d .

loop_
_atom_site_aniso_label
_atom_site_aniso_U_11
_atom_site_aniso_U_22
_atom_site_aniso_U_33
_atom_site_aniso_U_23
_atom_site_aniso_U_13
_atom_site_aniso_U_12
C1 0.0453(13) 0.0704(16) 0.122(3) -0.0041(18) 0.0064(16) 0.0061(12)
C2 0.0468(14) 0.112(3) 0.146(3) 0.012(3) 0.0072(18) 0.0120(16)
C3 0.0652(18) 0.134(3) 0.090(2) 0.017(2) 0.0125(18) 0.049(2)
C4 0.107(3) 0.091(2) 0.086(3) -0.0105(19) -0.005(2) 0.060(2)
C5 0.090(2) 0.0658(16) 0.081(2) -0.0184(15) -0.0180(16) 0.0345(15)
C6 0.0551(12) 0.0534(12) 0.0509(13) -0.0013(11) -0.0015(11) 0.0166(10)
C7 0.0466(11) 0.0391(10) 0.0640(14) -0.0083(10) -0.0071(10) 0.0047(8)
C8 0.0344(9) 0.0370(9) 0.0599(13) -0.0002(10) 0.0003(9) -0.0019(7)
C9 0.0386(10) 0.0568(13) 0.0743(16) 0.0099(13) 0.0010(11) -0.0040(10)
C10 0.0440(11) 0.0430(11) 0.0672(15) 0.0048(11) -0.0005(10) 0.0017(9)
C11 0.0569(14) 0.0773(18) 0.0640(16) 0.0014(14) 0.0067(13) -0.0058(13)
C12 0.092(2) 0.102(2) 0.072(2) -0.0181(19) 0.0126(17) 0.0065(19)
C13 0.077(2) 0.132(3) 0.091(3) -0.012(2) 0.0277(19) 0.018(2)
C14 0.0460(14) 0.104(2) 0.103(3) 0.013(2) 0.0161(15) 0.0163(15)
C15 0.0583(13) 0.0583(13) 0.0600(15) -0.0043(12) -0.0121(12) 0.0110(11)
N16 0.0486(10) 0.0469(10) 0.0886(16) 0.0056(11) -0.0192(11) -0.0001(9)
C17 0.076(2) 0.0702(19) 0.189(4) 0.029(2) -0.066(3) -0.0184(16)
C18 0.0775(19) 0.0624(16) 0.125(3) 0.0206(19) -0.026(2) 0.0072(15)
C19 0.156(4) 0.131(3) 0.064(2) -0.026(2) -0.028(2) 0.066(3)
C20 0.0543(12) 0.0434(11) 0.0654(15) -0.0056(11) 0.0113(12) -0.0051(10)
N21 0.1047(19) 0.0450(11) 0.0997(19) -0.0076(13) 0.0162(17) -0.0126(12)
O22 0.0790(14) 0.147(2) 0.0873(17) -0.0090(17) -0.0282(13) 0.0131(15)

loop_
_atom_type_symbol
_atom_type_description
_atom_type_scat_dispersion_real
_atom_type_scat_dispersion_imag
_atom_type_scat_source
C C 0.0033 0.0000 'International Tables Vol C Tables 4.2.6.8 and 6.1.1.4'
H H 0.0000 0.0000 'International Tables Vol C Tables 4.2.6.8 and 6.1.1.4'
N N 0.0061 0.0000 'International Tables Vol C Tables 4.2.6.8 and 6.1.1.4'
O O 0.0106 0.0000 'International Tables Vol C Tables 4.2.6.8 and 6.1.1.4'

loop_
_geom_angle_atom_site_label_1
_geom_angle_atom_site_label_2
_geom_angle_atom_site_label_3
_geom_angle
C6 C1 C2 120.4(3)
C6 C1 H1 119.8
C2 C1 H1 119.8
C3 C2 C1 121.6(4)
C3 C2 H2 119.2
C1 C2 H2 119.2
C2 C3 C4 119.0(3)
C2 C3 H3 120.5
C4 C3 H3 120.5
C3 C4 C5 121.0(3)
C3 C4 H4 119.5
C5 C4 H4 119.5
C6 C5 C4 120.1(3)
C6 C5 H5 119.9
C4 C5 H5 119.9
C1 C6 C5 117.8(2)
C1 C6 C7 121.5(2)
C5 C6 C7 120.7(2)
C6 C7 C8 113.00(19)
C6 C7 C15 110.8(2)
C8 C7 C15 111.32(17)
C6 C7 H7 107.1
C8 C7 H7 107.1
C15 C7 H7 107.1
C20 C8 C9 116.7(2)
C20 C8 C7 114.6(2)
C9 C8 C7 120.51(19)
C20 C8 C10 117.7(2)
C9 C8 C10 59.37(15)
C7 C8 C10 117.11(17)
C10 C9 C8 60.89(15)
C10 C9 C14 118.6(3)
C8 C9 C14 121.6(2)
C10 C9 H9 115.0
C8 C9 H9 115.0
C14 C9 H9 115.0
C11 C10 C9 120.1(2)
C11 C10 C8 122.6(2)
C9 C10 C8 59.74(15)
C11 C10 H10 114.5
C9 C10 H10 114.5
C8 C10 H10 114.5
O22 C11 C10 120.3(3)
O22 C11 C12 122.1(3)
C10 C11 C12 117.5(3)
C11 C12 C13 112.1(3)
C11 C12 H12A 109.2
C13 C12 H12A 109.2
C11 C12 H12B 109.2
C13 C12 H12B 109.2
H12A C12 H12B 107.9
C12 C13 C14 112.1(3)
C12 C13 H13A 109.2
C14 C13 H13A 109.2
C12 C13 H13B 109.2
C14 C13 H13B 109.2
H13A C13 H13B 107.9
C9 C14 C13 112.7(3)
C9 C14 H14A 109.1
C13 C14 H14A 109.1
C9 C14 H14B 109.1
C13 C14 H14B 109.1
H14A C14 H14B 107.8
N16 C15 C19 114.6(2)
N16 C15 C7 108.9(2)
C19 C15 C7 112.7(2)
N16 C15 H15 106.7
C19 C15 H15 106.7
C7 C15 H15 106.7
C17 N16 C18 110.2(2)
C17 N16 C15 115.7(2)
C18 N16 C15 112.6(2)
N16 C17 H17A 109.5
N16 C17 H17B 109.5
H17A C17 H17B 109.5
N16 C17 H17C 109.5
H17A C17 H17C 109.5
H17B C17 H17C 109.5
N16 C18 H18A 109.5
N16 C18 H18B 109.5
H18A C18 H18B 109.5
N16 C18 H18C 109.5
H18A C18 H18C 109.5
H18B C18 H18C 109.5
C15 C19 H19A 109.5
C15 C19 H19B 109.5
H19A C19 H19B 109.5
C15 C19 H19C 109.5
H19A C19 H19C 109.5
H19B C19 H19C 109.5
N21 C20 C8 179.8(3)

loop_
_geom_bond_atom_site_label_1
_geom_bond_atom_site_label_2
_geom_bond_distance
C1 C6 1.372(4)
C1 C2 1.395(4)
C1 H1 0.9300
C2 C3 1.335(5)
C2 H2 0.9300
C3 C4 1.350(6)
C3 H3 0.9300
C4 C5 1.403(5)
C4 H4 0.9300
C5 C6 1.375(4)
C5 H5 0.9300
C6 C7 1.524(3)
C7 C8 1.526(3)
C7 C15 1.546(4)
C7 H7 0.9800
C8 C20 1.449(3)
C8 C9 1.510(3)
C8 C10 1.528(3)
C9 C10 1.505(3)
C9 C14 1.512(4)
C9 H9 0.9800
C10 C11 1.482(4)
C10 H10 0.9800
C11 O22 1.207(3)
C11 C12 1.483(4)
C12 C13 1.494(5)
C12 H12A 0.9700
C12 H12B 0.9700
C13 C14 1.520(6)
C13 H13A 0.9700
C13 H13B 0.9700
C14 H14A 0.9700
C14 H14B 0.9700
C15 N16 1.474(3)
C15 C19 1.521(4)
C15 H15 0.9800
N16 C17 1.448(4)
N16 C18 1.456(4)
C17 H17A 0.9600
C17 H17B 0.9600
C17 H17C 0.9600
C18 H18A 0.9600
C18 H18B 0.9600
C18 H18C 0.9600
C19 H19A 0.9600
C19 H19B 0.9600
C19 H19C 0.9600
C20 N21 1.135(3)

loop_
_cod_related_entry_id
_cod_related_entry_database
_cod_related_entry_code
1 ChemSpider 13172234
